data_1502488
loop_
_publ_author_name
'Tuo, Shi-Chuan'
'Ye, Jian-Liang'
'Wang, Ai-E'
'Huang, Su-Yu'
'Huang, Pei-Qiang'

_publ_section_title
;
 Concise asymmetric total synthesis of 9-epi-sessilifoliamide J.
;
_journal_issue 19
_journal_name_full 'Organic letters'
_journal_page_first 5270
_journal_page_last 5273
_journal_paper_doi 10.1021/ol202140y
_journal_volume 13
_journal_year 2011
_chemical_absolute_configuration rm
_chemical_formula_sum 'C19 H22 N2 O8 S'
_chemical_formula_weight 438.45
_chemical_name_systematic
; 
 ? 
;
_space_group_IT_number 2
_symmetry_cell_setting triclinic
_symmetry_space_group_name_Hall '-P 1'
_symmetry_space_group_name_H-M 'P -1'
_atom_sites_solution_hydrogens geom
_atom_sites_solution_primary direct
_atom_sites_solution_secondary difmap
_audit_creation_method SHELXL-97
_cell_angle_alpha 91.928(5)
_cell_angle_beta 101.251(5)
_cell_angle_gamma 99.162(5)
_cell_formula_units_Z 2
_cell_length_a 6.271(2)
_cell_length_b 11.677(4)
_cell_length_c 14.082(4)
_cell_measurement_temperature 273(2)
_cell_measurement_theta_max 27.14
_cell_measurement_theta_min 3.34
_cell_volume 996.2(5)
_computing_cell_refinement 'Bruker SMART'
_computing_data_collection 'Bruker SMART'
_computing_data_reduction 'Bruker SAINT'
_computing_molecular_graphics 'Bruker SHELXTL'
_computing_publication_material 'Bruker SHELXTL'
_computing_structure_refinement 'Bruker SHELXTL'
_computing_structure_solution 'Bruker SHELXTL'
_diffrn_ambient_temperature 273(2)
_diffrn_measured_fraction_theta_full 0.979
_diffrn_measured_fraction_theta_max 0.979
_diffrn_measurement_device_type 'CCD area detector'
_diffrn_measurement_method 'phi and omega scans'
_diffrn_radiation_monochromator graphite
_diffrn_radiation_source 'fine-focus sealed tube'
_diffrn_radiation_type MoK\a
_diffrn_radiation_wavelength 0.71073
_diffrn_reflns_av_R_equivalents 0.0229
_diffrn_reflns_av_sigmaI/netI 0.0369
_diffrn_reflns_limit_h_max 7
_diffrn_reflns_limit_h_min -7
_diffrn_reflns_limit_k_max 13
_diffrn_reflns_limit_k_min -13
_diffrn_reflns_limit_l_max 16
_diffrn_reflns_limit_l_min -16
_diffrn_reflns_number 7020
_diffrn_reflns_theta_full 25.00
_diffrn_reflns_theta_max 25.00
_diffrn_reflns_theta_min 1.48
_exptl_absorpt_coefficient_mu 0.214
_exptl_absorpt_correction_T_max 0.9790
_exptl_absorpt_correction_T_min 0.9585
_exptl_absorpt_correction_type multi-scan
_exptl_absorpt_process_details 'SADABS - V2.03'
_exptl_crystal_colour colourless
_exptl_crystal_density_diffrn 1.462
_exptl_crystal_density_method 'not measured'
_exptl_crystal_description block
_exptl_crystal_F_000 460
_exptl_crystal_size_max 0.50
_exptl_crystal_size_mid 0.15
_exptl_crystal_size_min 0.10
_refine_diff_density_max 0.240
_refine_diff_density_min -0.175
_refine_diff_density_rms 0.046
_refine_ls_extinction_method none
_refine_ls_goodness_of_fit_ref 1.072
_refine_ls_hydrogen_treatment constr
_refine_ls_matrix_type full
_refine_ls_number_parameters 271
_refine_ls_number_reflns 3436
_refine_ls_number_restraints 0
_refine_ls_restrained_S_all 1.072
_refine_ls_R_factor_all 0.0555
_refine_ls_R_factor_gt 0.0439
_refine_ls_shift/su_max 0.018
_refine_ls_shift/su_mean 0.004
_refine_ls_structure_factor_coef Fsqd
_refine_ls_weighting_details 'calc w=1/[\s^2^(Fo^2^)+(0.0858P)^2^+0.0000P] where P=(Fo^2^+2Fc^2^)/3'
_refine_ls_weighting_scheme calc
_refine_ls_wR_factor_gt 0.1270
_refine_ls_wR_factor_ref 0.1358
_reflns_number_gt 2747
_reflns_number_total 3436
_reflns_threshold_expression >2sigma(I)
_cod_data_source_file ol202140y_si_002.cif
_cod_data_source_block compound19
_cod_depositor_comments
;
The following automatic conversions were performed:

'_symmetry_cell_setting' value 'Triclinic' changed to 'triclinic'
according to /home/saulius/struct/CIF-dictionaries/cif_core.dic
dictionary named 'cif_core.dic' version 2.4.1 from
2010-06-29.

'_exptl_absorpt_correction_type' value 'Multi-scan'
changed to 'multi-scan' according to
/home/saulius/struct/CIF-dictionaries/cif_core.dic dictionary named
'cif_core.dic' version 2.4.1 from 2010-06-29.

Automatic conversion script
Id: cif_fix_values 1715 2011-07-08 13:25:40Z adriana 
;
_cod_original_cell_volume 996.1(5)
_cod_original_sg_symbol_H-M 'P-1   '
_cod_database_code 1502488

loop_
_symmetry_equiv_pos_as_xyz
'x, y, z'
'-x, -y, -z'

loop_
_atom_site_label
_atom_site_type_symbol
_atom_site_fract_x
_atom_site_fract_y
_atom_site_fract_z
_atom_site_U_iso_or_equiv
_atom_site_adp_type
_atom_site_occupancy
_atom_site_symmetry_multiplicity
_atom_site_calc_flag
_atom_site_refinement_flags
S1 S -0.16157(9) -0.89217(5) -0.69685(4) 0.0484(2) Uani 1 1 d .
N1 N -0.3595(3) -0.70555(15) -0.41682(11) 0.0411(4) Uani 1 1 d .
O3 O -0.1661(2) -0.77550(13) -0.63912(9) 0.0484(4) Uani 1 1 d .
C4 C -0.5466(3) -0.66269(18) -0.44748(15) 0.0439(5) Uani 1 1 d .
O7 O 0.1032(3) -0.63259(16) -0.01726(11) 0.0668(5) Uani 1 1 d .
O6 O -0.6601(2) -0.63744(15) -0.39121(12) 0.0616(4) Uani 1 1 d .
C7 C -0.3236(3) -0.87810(17) -0.81136(14) 0.0408(5) Uani 1 1 d .
C8 C -0.5771(3) -0.85703(17) -0.98677(14) 0.0431(5) Uani 1 1 d .
N2 N -0.7152(3) -0.84917(18) -1.08302(13) 0.0565(5) Uani 1 1 d .
O8 O -0.1530(3) -0.68006(15) -0.15032(10) 0.0608(5) Uani 1 1 d .
O2 O 0.0613(3) -0.88424(16) -0.70622(12) 0.0659(5) Uani 1 1 d .
O1 O -0.2668(3) -0.98695(13) -0.65338(11) 0.0624(5) Uani 1 1 d .
C13 C -0.4430(4) -0.6618(2) -0.61438(15) 0.0521(5) Uani 1 1 d .
H13A H -0.5125 -0.6733 -0.6826 0.062 Uiso 1 1 calc R
H13B H -0.3319 -0.5921 -0.6053 0.062 Uiso 1 1 calc R
C14 C -0.3376(3) -0.76467(18) -0.58289(13) 0.0417(5) Uani 1 1 d .
H14A H -0.4486 -0.8356 -0.5932 0.050 Uiso 1 1 calc R
C15 C -0.5479(3) -0.9202(2) -0.82835(15) 0.0505(5) Uani 1 1 d .
H15A H -0.6109 -0.9552 -0.7798 0.061 Uiso 1 1 calc R
C16 C -0.2275(3) -0.82468(18) -0.88227(15) 0.0476(5) Uani 1 1 d .
H16A H -0.0770 -0.7960 -0.8699 0.057 Uiso 1 1 calc R
C17 C -0.2193(3) -0.74751(17) -0.47834(13) 0.0401(5) Uani 1 1 d .
H17A H -0.0852 -0.6896 -0.4731 0.048 Uiso 1 1 calc R
O5 O -0.6348(3) -0.7906(2) -1.14048(12) 0.0869(6) Uani 1 1 d .
C19 C -0.6761(3) -0.9099(2) -0.91716(15) 0.0512(5) Uani 1 1 d .
H19A H -0.8269 -0.9380 -0.9300 0.061 Uiso 1 1 calc R
C20 C 0.0243(4) -0.6104(2) -0.09808(14) 0.0512(6) Uani 1 1 d .
C21 C -0.2194(4) -0.6355(2) -0.24505(14) 0.0524(6) Uani 1 1 d .
H21A H -0.3420 -0.5934 -0.2435 0.063 Uiso 1 1 calc R
C22 C -0.2995(3) -0.74112(19) -0.31658(14) 0.0476(5) Uani 1 1 d .
H22A H -0.4296 -0.7874 -0.2995 0.057 Uiso 1 1 calc R
O4 O -0.9026(3) -0.90175(17) -1.09970(13) 0.0812(6) Uani 1 1 d .
C24 C 0.0946(4) -0.5092(2) -0.15434(15) 0.0525(6) Uani 1 1 d .
H24A H 0.0306 -0.4431 -0.1346 0.063 Uiso 1 1 calc R
C25 C -0.0200(4) -0.5506(2) -0.25790(15) 0.0568(6) Uani 1 1 d .
H25A H -0.0636 -0.4863 -0.2946 0.068 Uiso 1 1 calc R
H25B H 0.0749 -0.5885 -0.2907 0.068 Uiso 1 1 calc R
C26 C -0.3562(4) -0.81440(19) -0.97117(15) 0.0496(5) Uani 1 1 d .
H26A H -0.2944 -0.7791 -1.0200 0.060 Uiso 1 1 calc R
C27 C -0.1587(4) -0.8542(2) -0.42951(15) 0.0574(6) Uani 1 1 d .
H27A H -0.0233 -0.8729 -0.4447 0.069 Uiso 1 1 calc R
H27B H -0.2756 -0.9207 -0.4489 0.069 Uiso 1 1 calc R
C28 C -0.6133(3) -0.6483(2) -0.55433(15) 0.0515(5) Uani 1 1 d .
H28A H -0.6528 -0.5717 -0.5625 0.062 Uiso 1 1 calc R
H28B H -0.7448 -0.7049 -0.5802 0.062 Uiso 1 1 calc R
C29 C 0.3407(4) -0.4732(2) -0.13588(19) 0.0734(8) Uani 1 1 d .
H29A H 0.3772 -0.4082 -0.1731 0.110 Uiso 1 1 calc R
H29B H 0.4067 -0.5369 -0.1546 0.110 Uiso 1 1 calc R
H29C H 0.3957 -0.4514 -0.0681 0.110 Uiso 1 1 calc R
C30 C -0.1290(4) -0.8188(2) -0.32252(15) 0.0570(6) Uani 1 1 d .
H30A H 0.0189 -0.7769 -0.2973 0.068 Uiso 1 1 calc R
H30B H -0.1541 -0.8866 -0.2857 0.068 Uiso 1 1 calc R

loop_
_atom_site_aniso_label
_atom_site_aniso_U_11
_atom_site_aniso_U_22
_atom_site_aniso_U_33
_atom_site_aniso_U_23
_atom_site_aniso_U_13
_atom_site_aniso_U_12
S1 0.0507(4) 0.0587(4) 0.0364(3) -0.0035(2) 0.0047(2) 0.0174(3)
N1 0.0395(9) 0.0561(10) 0.0291(8) 0.0024(7) 0.0074(7) 0.0122(7)
O3 0.0484(8) 0.0587(9) 0.0381(8) -0.0076(7) 0.0141(6) 0.0052(7)
C4 0.0352(11) 0.0488(12) 0.0464(11) -0.0022(9) 0.0085(9) 0.0041(9)
O7 0.0790(12) 0.0867(12) 0.0312(8) 0.0064(8) 0.0056(8) 0.0103(9)
O6 0.0468(9) 0.0855(12) 0.0592(10) -0.0023(8) 0.0204(8) 0.0212(8)
C7 0.0436(11) 0.0438(11) 0.0361(10) -0.0057(8) 0.0103(8) 0.0099(8)
C8 0.0507(12) 0.0442(11) 0.0346(10) -0.0009(8) 0.0077(9) 0.0106(9)
N2 0.0635(13) 0.0617(12) 0.0423(11) 0.0052(9) 0.0025(9) 0.0140(10)
O8 0.0603(10) 0.0877(11) 0.0303(8) 0.0063(7) 0.0134(7) -0.0052(9)
O2 0.0513(9) 0.0943(13) 0.0544(9) -0.0111(9) 0.0051(7) 0.0292(9)
O1 0.0847(12) 0.0558(10) 0.0460(9) 0.0088(7) 0.0071(8) 0.0167(8)
C13 0.0571(13) 0.0620(14) 0.0363(11) 0.0055(10) 0.0031(9) 0.0155(11)
C14 0.0405(11) 0.0516(12) 0.0325(10) 0.0004(8) 0.0075(8) 0.0070(9)
C15 0.0503(13) 0.0648(14) 0.0379(11) 0.0059(10) 0.0165(9) 0.0042(10)
C16 0.0398(11) 0.0551(13) 0.0471(12) -0.0008(10) 0.0128(9) 0.0018(9)
C17 0.0371(11) 0.0502(12) 0.0337(10) -0.0005(9) 0.0068(8) 0.0106(8)
O5 0.0797(13) 0.1324(18) 0.0489(10) 0.0328(11) 0.0125(9) 0.0139(12)
C19 0.0397(11) 0.0656(14) 0.0456(12) 0.0008(10) 0.0068(9) 0.0037(10)
C20 0.0548(13) 0.0663(14) 0.0351(12) -0.0023(10) 0.0150(10) 0.0117(11)
C21 0.0538(13) 0.0755(15) 0.0311(10) 0.0028(10) 0.0107(9) 0.0181(11)
C22 0.0476(12) 0.0631(13) 0.0325(10) 0.0072(9) 0.0099(9) 0.0077(10)
O4 0.0675(12) 0.0864(13) 0.0698(12) 0.0172(10) -0.0189(9) -0.0085(10)
C24 0.0653(14) 0.0547(13) 0.0400(11) -0.0004(10) 0.0133(10) 0.0150(11)
C25 0.0699(15) 0.0621(14) 0.0377(12) 0.0044(10) 0.0119(10) 0.0077(12)
C26 0.0535(13) 0.0571(13) 0.0401(11) 0.0077(10) 0.0166(10) 0.0056(10)
C27 0.0717(16) 0.0639(15) 0.0396(12) 0.0038(10) 0.0047(10) 0.0280(12)
C28 0.0427(12) 0.0620(14) 0.0474(12) -0.0015(10) -0.0023(9) 0.0167(10)
C29 0.0699(17) 0.0791(18) 0.0658(17) 0.0017(14) 0.0136(13) -0.0024(14)
C30 0.0743(16) 0.0592(14) 0.0394(12) 0.0112(10) 0.0063(11) 0.0211(12)

loop_
_atom_type_symbol
_atom_type_description
_atom_type_scat_dispersion_real
_atom_type_scat_dispersion_imag
_atom_type_scat_source
C C 0.0033 0.0016 'International Tables Vol C Tables 4.2.6.8 and 6.1.1.4'
H H 0.0000 0.0000 'International Tables Vol C Tables 4.2.6.8 and 6.1.1.4'
N N 0.0061 0.0033 'International Tables Vol C Tables 4.2.6.8 and 6.1.1.4'
O O 0.0106 0.0060 'International Tables Vol C Tables 4.2.6.8 and 6.1.1.4'
S S 0.1246 0.1234 'International Tables Vol C Tables 4.2.6.8 and 6.1.1.4'

loop_
_geom_angle_atom_site_label_1
_geom_angle_atom_site_label_2
_geom_angle_atom_site_label_3
_geom_angle
O1 S1 O2 121.18(11)
O1 S1 O3 109.53(9)
O2 S1 O3 104.12(9)
O1 S1 C7 108.99(10)
O2 S1 C7 108.58(10)
O3 S1 C7 102.88(9)
C4 N1 C17 126.49(16)
C4 N1 C22 121.47(16)
C17 N1 C22 110.66(15)
C14 O3 S1 121.74(12)
O6 C4 N1 121.67(19)
O6 C4 C28 120.78(18)
N1 C4 C28 117.54(17)
C16 C7 C15 121.03(19)
C16 C7 S1 120.07(16)
C15 C7 S1 118.89(16)
C26 C8 C19 122.8(2)
C26 C8 N2 119.04(18)
C19 C8 N2 118.13(19)
O5 N2 O4 124.0(2)
O5 N2 C8 118.1(2)
O4 N2 C8 117.90(19)
C20 O8 C21 110.61(17)
C14 C13 C28 108.68(17)
O3 C14 C13 108.72(16)
O3 C14 C17 105.59(15)
C13 C14 C17 111.45(16)
C19 C15 C7 119.55(19)
C26 C16 C7 119.34(19)
N1 C17 C14 110.85(15)
N1 C17 C27 102.32(16)
C14 C17 C27 116.92(17)
C15 C19 C8 118.5(2)
O7 C20 O8 120.4(2)
O7 C20 C24 129.1(2)
O8 C20 C24 110.51(18)
O8 C21 C25 104.66(17)
O8 C21 C22 106.30(18)
C25 C21 C22 118.33(18)
N1 C22 C21 110.88(17)
N1 C22 C30 103.88(15)
C21 C22 C30 114.85(19)
C20 C24 C29 112.7(2)
C20 C24 C25 102.55(18)
C29 C24 C25 116.66(19)
C21 C25 C24 103.30(17)
C8 C26 C16 118.79(19)
C17 C27 C30 103.15(18)
C4 C28 C13 116.18(17)
C27 C30 C22 105.31(17)

loop_
_geom_bond_atom_site_label_1
_geom_bond_atom_site_label_2
_geom_bond_distance
S1 O1 1.4161(17)
S1 O2 1.4180(17)
S1 O3 1.5699(15)
S1 C7 1.758(2)
N1 C4 1.348(3)
N1 C17 1.473(2)
N1 C22 1.479(2)
O3 C14 1.472(2)
C4 O6 1.222(2)
C4 C28 1.504(3)
O7 C20 1.203(3)
C7 C16 1.381(3)
C7 C15 1.384(3)
C8 C26 1.367(3)
C8 C19 1.372(3)
C8 N2 1.473(3)
N2 O5 1.210(2)
N2 O4 1.211(3)
O8 C20 1.339(3)
O8 C21 1.457(3)
C13 C14 1.500(3)
C13 C28 1.509(3)
C14 C17 1.505(3)
C15 C19 1.369(3)
C16 C26 1.371(3)
C17 C27 1.509(3)
C20 C24 1.501(3)
C21 C25 1.512(3)
C21 C22 1.519(3)
C22 C30 1.521(3)
C24 C29 1.502(3)
C24 C25 1.520(3)
C27 C30 1.516(3)
